data_4034286
loop_
_publ_author_name
'Liu, Wenqi'
'Oliver, Allen G.'
'Smith, Bradley D.'

_publ_section_title
;
 Stabilization and Extraction of Fluoride Anion Using a Tetralactam
 Receptor.
;
_journal_issue 7
_journal_name_full 'The Journal of organic chemistry'
_journal_page_first 4050
_journal_page_last 4057
_journal_paper_doi 10.1021/acs.joc.9b00042
_journal_volume 84
_journal_year 2019
_chemical_formula_moiety 'C36 H36 N4 O4, C16 H36 N, Cl'
_chemical_formula_sum 'C52 H72 Cl N5 O4'
_chemical_formula_weight 866.59
_space_group_crystal_system monoclinic
_space_group_IT_number 14
_space_group_name_Hall '-P 2ybc'
_space_group_name_H-M_alt 'P 1 21/c 1'
_atom_sites_solution_hydrogens mixed
_atom_sites_solution_primary vecmap
_atom_sites_solution_secondary difmap
_audit_creation_method SHELXL-2014/7
_cell_angle_alpha 90
_cell_angle_beta 104.412(4)
_cell_angle_gamma 90
_cell_formula_units_Z 4
_cell_length_a 13.560(3)
_cell_length_b 17.972(4)
_cell_length_c 23.795(5)
_cell_measurement_reflns_used 9803
_cell_measurement_temperature 120(2)
_cell_measurement_theta_max 26.36
_cell_measurement_theta_min 2.26
_cell_volume 5616(2)
_computing_cell_refinement 'Bruker SAINT v8.34A'
_computing_data_collection 'Bruker APEX-II v2014-11.0'
_computing_data_reduction 'Bruker SAINT v8.34A'
_computing_molecular_graphics 'Bruker XP'
_computing_publication_material 'CIFTAB (Sheldrick, 2008)'
_computing_structure_refinement 'SHELXL-2014/7 (Sheldrick, 2014)'
_computing_structure_solution 'SHELXT-2014/2 (Sheldrick, 2014)'
_diffrn_ambient_temperature 120(2)
_diffrn_detector_area_resol_mean 8.33
_diffrn_measured_fraction_theta_full 1.000
_diffrn_measured_fraction_theta_max 0.997
_diffrn_measurement_device_type 'Bruker APEX-II'
_diffrn_measurement_method 'combination of \w and \f-scans '
_diffrn_radiation_type MoK\a
_diffrn_radiation_wavelength 0.71073
_diffrn_reflns_av_R_equivalents 0.0405
_diffrn_reflns_av_unetI/netI 0.0238
_diffrn_reflns_Laue_measured_fraction_full 1.000
_diffrn_reflns_Laue_measured_fraction_max 0.997
_diffrn_reflns_limit_h_max 16
_diffrn_reflns_limit_h_min -16
_diffrn_reflns_limit_k_max 22
_diffrn_reflns_limit_k_min -22
_diffrn_reflns_limit_l_max 29
_diffrn_reflns_limit_l_min -29
_diffrn_reflns_number 95047
_diffrn_reflns_point_group_measured_fraction_full 1.000
_diffrn_reflns_point_group_measured_fraction_max 0.997
_diffrn_reflns_theta_full 25.242
_diffrn_reflns_theta_max 26.444
_diffrn_reflns_theta_min 1.437
_diffrn_source 'fine-focus sealed tube'
_exptl_absorpt_coefficient_mu 0.110
_exptl_absorpt_correction_T_max 1.0000
_exptl_absorpt_correction_T_min 0.9151
_exptl_absorpt_correction_type numerical
_exptl_absorpt_process_details 'SADABS (Krause et al., 2015)'
_exptl_crystal_colour colorless
_exptl_crystal_density_diffrn 1.025
_exptl_crystal_description rod
_exptl_crystal_F_000 1872
_exptl_crystal_size_max 0.592
_exptl_crystal_size_mid 0.095
_exptl_crystal_size_min 0.084
_refine_diff_density_max 0.340
_refine_diff_density_min -0.210
_refine_diff_density_rms 0.039
_refine_ls_extinction_method none
_refine_ls_goodness_of_fit_ref 1.025
_refine_ls_hydrogen_treatment mixed
_refine_ls_matrix_type full
_refine_ls_number_parameters 604
_refine_ls_number_reflns 11528
_refine_ls_number_restraints 0
_refine_ls_restrained_S_all 1.025
_refine_ls_R_factor_all 0.0569
_refine_ls_R_factor_gt 0.0407
_refine_ls_shift/su_max 0.001
_refine_ls_shift/su_mean 0.000
_refine_ls_structure_factor_coef Fsqd
_refine_ls_weighting_details 'w=1/[\s^2^(Fo^2^)+(0.0543P)^2^+2.0637P] where P=(Fo^2^+2Fc^2^)/3'
_refine_ls_weighting_scheme calc
_refine_ls_wR_factor_gt 0.1029
_refine_ls_wR_factor_ref 0.1118
_reflns_Friedel_coverage 0.000
_reflns_number_gt 9056
_reflns_number_total 11528
_reflns_threshold_expression 'I > 2\s(I)'
_cod_data_source_file jo9b00042_si_003.cif
_cod_data_source_block 1TBACl
_cod_original_sg_symbol_H-M 'P 21/c'
_cod_database_code 4034286
_shelx_shelxl_version_number 2014/7
_shelx_space_group_comment
;
The symmetry employed for this shelxl refinement is uniquely defined
by the following loop, which should always be used as a source of
symmetry information in preference to the above space-group names.
They are only intended as comments.
;
_shelx_estimated_absorpt_t_min 0.938
_shelx_estimated_absorpt_t_max 0.991
_diffrn_source_monochromator 'Bruker TRIUMPH curved-graphite'

loop_
_space_group_symop_operation_xyz
'x, y, z'
'-x, y+1/2, -z+1/2'
'-x, -y, -z'
'x, -y-1/2, z-1/2'

loop_
_atom_site_label
_atom_site_type_symbol
_atom_site_fract_x
_atom_site_fract_y
_atom_site_fract_z
_atom_site_U_iso_or_equiv
_atom_site_adp_type
_atom_site_occupancy
_atom_site_site_symmetry_order
_atom_site_calc_flag
_atom_site_refinement_flags_posn
_atom_site_refinement_flags_adp
_atom_site_refinement_flags_occupancy
_atom_site_disorder_assembly
_atom_site_disorder_group
Cl1 Cl 0.46681(3) 0.72803(2) 0.29907(2) 0.02633(9) Uani 1 1 d . . . . .
O1 O 0.84252(8) 0.60125(6) 0.39149(5) 0.0380(3) Uani 1 1 d . . . . .
O2 O 0.58154(8) 0.88329(6) 0.50292(4) 0.0263(2) Uani 1 1 d . . . . .
O3 O 0.21550(9) 0.71775(6) 0.44684(5) 0.0322(3) Uani 1 1 d . . . . .
O4 O 0.44356(9) 0.42508(6) 0.32555(5) 0.0340(3) Uani 1 1 d . . . . .
N1 N 0.67936(10) 0.62363(7) 0.33991(5) 0.0258(3) Uani 1 1 d . . . . .
H1N H 0.6336(14) 0.6534(10) 0.3341(8) 0.033(5) Uiso 1 1 d . . . . .
N2 N 0.49464(9) 0.83529(7) 0.41670(5) 0.0228(3) Uani 1 1 d . . . . .
H2N H 0.4967(14) 0.8105(10) 0.3893(8) 0.035(5) Uiso 1 1 d . . . . .
N3 N 0.31135(9) 0.75298(7) 0.38558(5) 0.0230(3) Uani 1 1 d . . . . .
H3N H 0.3437(14) 0.7395(10) 0.3620(8) 0.037(5) Uiso 1 1 d . . . . .
N4 N 0.49353(10) 0.54186(8) 0.30899(5) 0.0251(3) Uani 1 1 d . . . . .
H4N H 0.4794(14) 0.5855(11) 0.3084(8) 0.035(5) Uiso 1 1 d . . . . .
C1 C 0.76588(11) 0.63964(8) 0.38195(7) 0.0270(3) Uani 1 1 d . . . . .
C2 C 0.76260(11) 0.70906(8) 0.41676(6) 0.0251(3) Uani 1 1 d . . . . .
C3 C 0.67170(11) 0.74264(8) 0.42012(6) 0.0242(3) Uani 1 1 d . . . . .
H3 H 0.6083 0.7219 0.4000 0.029 Uiso 1 1 calc R U . . .
C4 C 0.67449(11) 0.80668(8) 0.45303(6) 0.0227(3) Uani 1 1 d . . . . .
C5 C 0.76802(11) 0.83711(8) 0.48243(6) 0.0240(3) Uani 1 1 d . . . . .
H5 H 0.7689 0.8808 0.5050 0.029 Uiso 1 1 calc R U . . .
C6 C 0.85989(11) 0.80484(8) 0.47935(6) 0.0251(3) Uani 1 1 d . . . . .
C7 C 0.85505(11) 0.73974(9) 0.44687(7) 0.0270(3) Uani 1 1 d . . . . .
H7 H 0.9166 0.7156 0.4452 0.032 Uiso 1 1 calc R U . . .
C8 C 0.58019(11) 0.84542(8) 0.45998(6) 0.0220(3) Uani 1 1 d . . . . .
C9 C 0.40013(10) 0.87077(8) 0.41519(6) 0.0208(3) Uani 1 1 d . . . . .
C10 C 0.39638(11) 0.94605(8) 0.42846(6) 0.0243(3) Uani 1 1 d . . . . .
H10 H 0.4578 0.9737 0.4404 0.029 Uiso 1 1 calc R U . . .
C11 C 0.30391(11) 0.98073(9) 0.42435(6) 0.0273(3) Uani 1 1 d . . . . .
H11 H 0.3019 1.0319 0.4340 0.033 Uiso 1 1 calc R U . . .
C12 C 0.21385(12) 0.94086(9) 0.40619(7) 0.0290(3) Uani 1 1 d . . . . .
H12 H 0.1503 0.9649 0.4028 0.035 Uiso 1 1 calc R U . . .
C13 C 0.21691(11) 0.86610(9) 0.39314(6) 0.0257(3) Uani 1 1 d . . . . .
H13 H 0.1552 0.8389 0.3806 0.031 Uiso 1 1 calc R U . . .
C14 C 0.30965(11) 0.83038(8) 0.39825(6) 0.0208(3) Uani 1 1 d . . . . .
C15 C 0.26153(11) 0.70160(8) 0.41029(6) 0.0244(3) Uani 1 1 d . . . . .
C16 C 0.26643(11) 0.62281(8) 0.39029(6) 0.0249(3) Uani 1 1 d . . . . .
C17 C 0.34492(11) 0.59791(8) 0.36680(6) 0.0237(3) Uani 1 1 d . . . . .
H17 H 0.3968 0.6313 0.3624 0.028 Uiso 1 1 calc R U . . .
C18 C 0.34684(11) 0.52424(8) 0.34996(6) 0.0241(3) Uani 1 1 d . . . . .
C19 C 0.27004(11) 0.47590(9) 0.35675(7) 0.0278(3) Uani 1 1 d . . . . .
H19 H 0.2719 0.4254 0.3451 0.033 Uiso 1 1 calc R U . . .
C20 C 0.19085(11) 0.49959(9) 0.38009(7) 0.0290(3) Uani 1 1 d . . . . .
C21 C 0.19110(11) 0.57393(9) 0.39707(7) 0.0277(3) Uani 1 1 d . . . . .
H21 H 0.1385 0.5914 0.4136 0.033 Uiso 1 1 calc R U . . .
C22 C 0.43161(11) 0.49268(8) 0.32698(6) 0.0252(3) Uani 1 1 d . . . . .
C23 C 0.57812(12) 0.52061(9) 0.28701(6) 0.0264(3) Uani 1 1 d . . . . .
C24 C 0.57097(13) 0.45888(9) 0.25059(6) 0.0318(4) Uani 1 1 d . . . . .
H24 H 0.5092 0.4314 0.2400 0.038 Uiso 1 1 calc R U . . .
C25 C 0.65349(14) 0.43749(10) 0.22985(7) 0.0360(4) Uani 1 1 d . . . . .
H25 H 0.6487 0.3947 0.2059 0.043 Uiso 1 1 calc R U . . .
C26 C 0.74277(13) 0.47812(10) 0.24386(7) 0.0356(4) Uani 1 1 d . . . . .
H26 H 0.7988 0.4635 0.2291 0.043 Uiso 1 1 calc R U . . .
C27 C 0.75071(13) 0.53989(9) 0.27926(7) 0.0310(3) Uani 1 1 d . . . . .
H27 H 0.8119 0.5681 0.2882 0.037 Uiso 1 1 calc R U . . .
C28 C 0.66942(11) 0.56125(8) 0.30205(6) 0.0257(3) Uani 1 1 d . . . . .
C29 C 0.96292(11) 0.83886(9) 0.51039(7) 0.0305(3) Uani 1 1 d . . . . .
C30 C 1.01600(14) 0.78671(11) 0.55982(10) 0.0514(5) Uani 1 1 d . . . . .
H30A H 1.0289 0.7386 0.5436 0.077 Uiso 1 1 calc R U . . .
H30B H 0.9722 0.7795 0.5865 0.077 Uiso 1 1 calc R U . . .
H30C H 1.0808 0.8088 0.5809 0.077 Uiso 1 1 calc R U . . .
C31 C 0.95157(12) 0.91463(10) 0.53795(8) 0.0375(4) Uani 1 1 d . . . . .
H31A H 0.9148 0.9489 0.5079 0.056 Uiso 1 1 calc R U . . .
H31B H 1.0192 0.9349 0.5558 0.056 Uiso 1 1 calc R U . . .
H31C H 0.9135 0.9084 0.5677 0.056 Uiso 1 1 calc R U . . .
C32 C 1.02909(16) 0.84968(14) 0.46807(10) 0.0619(6) Uani 1 1 d . . . . .
H32A H 1.0433 0.8012 0.4529 0.093 Uiso 1 1 calc R U . . .
H32B H 1.0933 0.8734 0.4881 0.093 Uiso 1 1 calc R U . . .
H32C H 0.9933 0.8814 0.4359 0.093 Uiso 1 1 calc R U . . .
C33 C 0.10396(13) 0.44804(10) 0.38653(8) 0.0374(4) Uani 1 1 d . . . . .
C34 C 0.12343(16) 0.36751(11) 0.37242(12) 0.0591(6) Uani 1 1 d . . . . .
H34A H 0.0655 0.3367 0.3757 0.089 Uiso 1 1 calc R U . . .
H34B H 0.1854 0.3496 0.3997 0.089 Uiso 1 1 calc R U . . .
H34C H 0.1319 0.3645 0.3328 0.089 Uiso 1 1 calc R U . . .
C35 C 0.00572(13) 0.47429(12) 0.34386(10) 0.0527(5) Uani 1 1 d . . . . .
H35A H 0.0147 0.4729 0.3043 0.079 Uiso 1 1 calc R U . . .
H35B H -0.0097 0.5253 0.3535 0.079 Uiso 1 1 calc R U . . .
H35C H -0.0506 0.4414 0.3465 0.079 Uiso 1 1 calc R U . . .
C36 C 0.09040(17) 0.45187(12) 0.44838(9) 0.0546(5) Uani 1 1 d . . . . .
H36A H 0.0729 0.5029 0.4569 0.082 Uiso 1 1 calc R U . . .
H36B H 0.1540 0.4371 0.4759 0.082 Uiso 1 1 calc R U . . .
H36C H 0.0356 0.4181 0.4521 0.082 Uiso 1 1 calc R U . . .
N5 N 0.54753(9) 0.23397(7) 0.38700(5) 0.0238(3) Uani 1 1 d . . . . .
C37 C 0.59538(12) 0.15725(9) 0.39708(7) 0.0298(3) Uani 1 1 d . . . . .
H37A H 0.5508 0.1249 0.4137 0.036 Uiso 1 1 calc R U . . .
H37B H 0.6615 0.1615 0.4262 0.036 Uiso 1 1 calc R U . . .
C38 C 0.61314(14) 0.11978(9) 0.34321(7) 0.0373(4) Uani 1 1 d . . . . .
H38A H 0.6693 0.1450 0.3309 0.045 Uiso 0.5 1 calc R U P A 1
H38B H 0.5509 0.1230 0.3111 0.045 Uiso 0.5 1 calc R U P A 1
H38C H 0.5479 0.0989 0.3203 0.045 Uiso 0.5 1 calc R U P B 2
H38D H 0.6358 0.1577 0.3189 0.045 Uiso 0.5 1 calc R U P B 2
C39 C 0.6415(3) 0.0355(2) 0.35802(17) 0.0294(8) Uani 0.5 1 d . . P C 1
H39A H 0.5858 0.0111 0.3713 0.035 Uiso 0.5 1 calc R U P C 1
H39B H 0.6489 0.0095 0.3226 0.035 Uiso 0.5 1 calc R U P C 1
C40 C 0.7415(3) 0.0291(2) 0.40571(17) 0.0453(9) Uani 0.5 1 d . . P C 1
H40A H 0.7661 -0.0224 0.4078 0.068 Uiso 0.5 1 calc R U P C 1
H40B H 0.7293 0.0434 0.4432 0.068 Uiso 0.5 1 calc R U P C 1
H40C H 0.7927 0.0622 0.3965 0.068 Uiso 0.5 1 calc R U P C 1
C39A C 0.6914(4) 0.0583(3) 0.3568(2) 0.0485(10) Uani 0.5 1 d . . P C 2
H39C H 0.6991 0.0362 0.3200 0.058 Uiso 0.5 1 calc R U P C 2
H39D H 0.7580 0.0796 0.3772 0.058 Uiso 0.5 1 calc R U P C 2
C40A C 0.6633(5) 0.0003(3) 0.3925(2) 0.0693(14) Uani 0.5 1 d . . P C 2
H40D H 0.5975 -0.0210 0.3724 0.104 Uiso 0.5 1 calc R U P C 2
H40E H 0.6581 0.0217 0.4296 0.104 Uiso 0.5 1 calc R U P C 2
H40F H 0.7154 -0.0387 0.3997 0.104 Uiso 0.5 1 calc R U P C 2
C41 C 0.44542(11) 0.23176(9) 0.34262(6) 0.0259(3) Uani 1 1 d . . . . .
H41A H 0.4168 0.2827 0.3380 0.031 Uiso 1 1 calc R U . . .
H41B H 0.4569 0.2166 0.3048 0.031 Uiso 1 1 calc R U . . .
C42 C 0.36724(12) 0.17975(9) 0.35732(7) 0.0309(3) Uani 1 1 d . . . . .
H42A H 0.3660 0.1865 0.3984 0.037 Uiso 1 1 calc R U . . .
H42B H 0.3860 0.1275 0.3519 0.037 Uiso 1 1 calc R U . . .
C43 C 0.26259(12) 0.19634(10) 0.31825(7) 0.0336(4) Uani 1 1 d . . . . .
H43A H 0.2477 0.2500 0.3207 0.040 Uiso 1 1 calc R U . . .
H43B H 0.2628 0.1851 0.2776 0.040 Uiso 1 1 calc R U . . .
C44 C 0.17956(14) 0.15140(12) 0.33476(9) 0.0481(5) Uani 1 1 d . . . . .
H44A H 0.1137 0.1634 0.3083 0.072 Uiso 1 1 calc R U . . .
H44B H 0.1776 0.1636 0.3746 0.072 Uiso 1 1 calc R U . . .
H44C H 0.1937 0.0982 0.3321 0.072 Uiso 1 1 calc R U . . .
C45 C 0.53632(11) 0.26095(9) 0.44582(6) 0.0262(3) Uani 1 1 d . . . . .
H45A H 0.5111 0.2190 0.4654 0.031 Uiso 1 1 calc R U . . .
H45B H 0.6047 0.2744 0.4698 0.031 Uiso 1 1 calc R U . . .
C46 C 0.46591(12) 0.32689(9) 0.44474(7) 0.0317(4) Uani 1 1 d . . . . .
H46A H 0.3942 0.3100 0.4338 0.038 Uiso 1 1 calc R U . . .
H46B H 0.4756 0.3635 0.4155 0.038 Uiso 1 1 calc R U . . .
C47 C 0.48894(13) 0.36329(10) 0.50425(7) 0.0339(4) Uani 1 1 d . . . . .
H47A H 0.4913 0.3243 0.5340 0.041 Uiso 1 1 calc R U . . .
H47B H 0.5571 0.3867 0.5120 0.041 Uiso 1 1 calc R U . . .
C48 C 0.41143(14) 0.42191(10) 0.51032(8) 0.0413(4) Uani 1 1 d . . . . .
H48A H 0.4074 0.4602 0.4805 0.062 Uiso 1 1 calc R U . . .
H48B H 0.4324 0.4448 0.5488 0.062 Uiso 1 1 calc R U . . .
H48C H 0.3446 0.3985 0.5055 0.062 Uiso 1 1 calc R U . . .
C49 C 0.61352(11) 0.28830(9) 0.36322(6) 0.0258(3) Uani 1 1 d . . . . .
H49A H 0.6094 0.2751 0.3223 0.031 Uiso 1 1 calc R U . . .
H49B H 0.5847 0.3389 0.3635 0.031 Uiso 1 1 calc R U . . .
C50 C 0.72540(11) 0.29052(9) 0.39609(7) 0.0321(4) Uani 1 1 d . . . . .
H50A H 0.7633 0.2514 0.3809 0.039 Uiso 1 1 calc R U . . .
H50B H 0.7316 0.2803 0.4377 0.039 Uiso 1 1 calc R U . . .
C51 C 0.77147(13) 0.36663(11) 0.38943(8) 0.0419(4) Uani 1 1 d . . . . .
H51A H 0.8466 0.3628 0.4018 0.050 Uiso 1 1 calc R U . . .
H51B H 0.7527 0.3809 0.3479 0.050 Uiso 1 1 calc R U . . .
C52 C 0.73668(17) 0.42729(11) 0.42444(9) 0.0556(5) Uani 1 1 d . . . . .
H52A H 0.7727 0.4736 0.4209 0.083 Uiso 1 1 calc R U . . .
H52B H 0.7516 0.4124 0.4653 0.083 Uiso 1 1 calc R U . . .
H52C H 0.6632 0.4350 0.4097 0.083 Uiso 1 1 calc R U . . .

loop_
_atom_site_aniso_label
_atom_site_aniso_U_11
_atom_site_aniso_U_22
_atom_site_aniso_U_33
_atom_site_aniso_U_23
_atom_site_aniso_U_13
_atom_site_aniso_U_12
Cl1 0.02998(19) 0.02902(19) 0.02095(17) 0.00094(14) 0.00817(14) 0.00571(15)
O1 0.0279(6) 0.0358(7) 0.0484(7) -0.0086(5) 0.0058(5) 0.0109(5)
O2 0.0240(5) 0.0311(6) 0.0238(5) -0.0061(4) 0.0061(4) 0.0014(4)
O3 0.0381(6) 0.0288(6) 0.0368(6) -0.0045(5) 0.0224(5) -0.0019(5)
O4 0.0377(6) 0.0238(6) 0.0425(7) 0.0024(5) 0.0137(5) 0.0088(5)
N1 0.0247(7) 0.0259(7) 0.0285(7) -0.0019(5) 0.0095(5) 0.0073(6)
N2 0.0205(6) 0.0255(7) 0.0225(6) -0.0052(5) 0.0058(5) 0.0034(5)
N3 0.0233(6) 0.0230(6) 0.0253(6) -0.0037(5) 0.0111(5) 0.0011(5)
N4 0.0267(7) 0.0243(7) 0.0252(6) -0.0032(5) 0.0081(5) 0.0054(5)
C1 0.0236(7) 0.0276(8) 0.0318(8) 0.0001(6) 0.0106(6) 0.0030(6)
C2 0.0246(7) 0.0244(8) 0.0279(7) 0.0012(6) 0.0095(6) 0.0027(6)
C3 0.0210(7) 0.0279(8) 0.0238(7) 0.0005(6) 0.0060(6) 0.0015(6)
C4 0.0208(7) 0.0264(7) 0.0218(7) 0.0022(6) 0.0072(5) 0.0018(6)
C5 0.0232(7) 0.0251(8) 0.0245(7) 0.0001(6) 0.0075(6) -0.0004(6)
C6 0.0218(7) 0.0264(8) 0.0279(7) 0.0042(6) 0.0076(6) -0.0005(6)
C7 0.0210(7) 0.0290(8) 0.0330(8) 0.0040(6) 0.0110(6) 0.0051(6)
C8 0.0221(7) 0.0219(7) 0.0234(7) 0.0016(6) 0.0082(6) -0.0007(6)
C9 0.0205(7) 0.0252(7) 0.0174(6) 0.0007(5) 0.0058(5) 0.0043(6)
C10 0.0253(7) 0.0240(7) 0.0236(7) -0.0021(6) 0.0063(6) 0.0005(6)
C11 0.0314(8) 0.0237(8) 0.0279(8) -0.0024(6) 0.0096(6) 0.0058(6)
C12 0.0248(8) 0.0297(8) 0.0350(8) 0.0004(7) 0.0120(6) 0.0081(6)
C13 0.0200(7) 0.0300(8) 0.0289(8) -0.0009(6) 0.0092(6) 0.0005(6)
C14 0.0243(7) 0.0212(7) 0.0184(6) -0.0002(5) 0.0079(5) 0.0020(6)
C15 0.0216(7) 0.0265(8) 0.0247(7) -0.0030(6) 0.0053(6) -0.0006(6)
C16 0.0239(7) 0.0252(8) 0.0252(7) -0.0034(6) 0.0055(6) -0.0008(6)
C17 0.0235(7) 0.0240(7) 0.0231(7) -0.0021(6) 0.0047(6) -0.0005(6)
C18 0.0224(7) 0.0257(8) 0.0222(7) -0.0010(6) 0.0015(6) 0.0033(6)
C19 0.0248(7) 0.0243(8) 0.0314(8) -0.0048(6) 0.0016(6) 0.0007(6)
C20 0.0235(7) 0.0281(8) 0.0334(8) -0.0037(6) 0.0032(6) -0.0024(6)
C21 0.0223(7) 0.0290(8) 0.0322(8) -0.0041(6) 0.0075(6) 0.0004(6)
C22 0.0262(7) 0.0267(8) 0.0206(7) -0.0018(6) 0.0017(6) 0.0046(6)
C23 0.0306(8) 0.0291(8) 0.0199(7) 0.0000(6) 0.0074(6) 0.0092(6)
C24 0.0370(9) 0.0346(9) 0.0228(7) -0.0037(6) 0.0057(6) 0.0072(7)
C25 0.0470(10) 0.0376(9) 0.0228(8) -0.0067(7) 0.0078(7) 0.0137(8)
C26 0.0421(10) 0.0416(10) 0.0269(8) 0.0001(7) 0.0159(7) 0.0164(8)
C27 0.0329(8) 0.0345(9) 0.0283(8) 0.0028(7) 0.0125(7) 0.0082(7)
C28 0.0300(8) 0.0266(8) 0.0215(7) 0.0010(6) 0.0080(6) 0.0090(6)
C29 0.0189(7) 0.0327(9) 0.0410(9) -0.0016(7) 0.0093(6) -0.0017(6)
C30 0.0326(10) 0.0425(11) 0.0673(13) -0.0011(10) -0.0099(9) 0.0031(8)
C31 0.0257(8) 0.0369(9) 0.0493(10) -0.0050(8) 0.0079(7) -0.0055(7)
C32 0.0438(11) 0.0836(16) 0.0687(14) -0.0294(12) 0.0338(11) -0.0288(11)
C33 0.0284(8) 0.0310(9) 0.0548(11) -0.0095(8) 0.0139(8) -0.0054(7)
C34 0.0440(11) 0.0312(10) 0.1087(19) -0.0152(11) 0.0318(12) -0.0120(9)
C35 0.0259(9) 0.0555(13) 0.0740(14) -0.0082(11) 0.0073(9) -0.0108(9)
C36 0.0567(13) 0.0513(12) 0.0620(13) -0.0058(10) 0.0265(11) -0.0234(10)
N5 0.0242(6) 0.0259(7) 0.0212(6) 0.0015(5) 0.0052(5) 0.0027(5)
C37 0.0330(8) 0.0259(8) 0.0282(8) 0.0027(6) 0.0034(6) 0.0055(7)
C38 0.0449(10) 0.0326(9) 0.0320(9) -0.0023(7) 0.0051(7) 0.0121(8)
C39 0.0296(19) 0.0188(18) 0.038(2) 0.0003(15) 0.0053(16) -0.0024(15)
C40 0.044(2) 0.033(2) 0.047(2) -0.0042(16) -0.0092(18) 0.0141(18)
C39A 0.059(3) 0.038(3) 0.049(2) -0.0020(19) 0.015(2) 0.010(2)
C40A 0.104(5) 0.051(3) 0.059(3) 0.009(3) 0.031(3) 0.029(3)
C41 0.0250(7) 0.0301(8) 0.0212(7) 0.0006(6) 0.0030(6) 0.0013(6)
C42 0.0294(8) 0.0351(9) 0.0268(8) 0.0021(6) 0.0042(6) -0.0030(7)
C43 0.0284(8) 0.0357(9) 0.0356(9) 0.0023(7) 0.0059(7) 0.0005(7)
C44 0.0295(9) 0.0584(12) 0.0560(12) 0.0084(10) 0.0099(8) -0.0043(9)
C45 0.0268(8) 0.0318(8) 0.0197(7) 0.0001(6) 0.0051(6) 0.0007(6)
C46 0.0318(8) 0.0376(9) 0.0264(8) -0.0005(7) 0.0083(6) 0.0059(7)
C47 0.0379(9) 0.0377(9) 0.0261(8) -0.0026(7) 0.0078(7) 0.0034(7)
C48 0.0474(11) 0.0445(11) 0.0330(9) -0.0052(8) 0.0119(8) 0.0103(8)
C49 0.0248(7) 0.0282(8) 0.0254(7) 0.0024(6) 0.0076(6) 0.0018(6)
C50 0.0237(8) 0.0393(9) 0.0338(8) 0.0046(7) 0.0076(6) 0.0026(7)
C51 0.0277(9) 0.0538(11) 0.0412(10) 0.0137(8) 0.0026(7) -0.0077(8)
C52 0.0654(14) 0.0420(11) 0.0497(12) -0.0002(9) -0.0037(10) -0.0156(10)

loop_
_atom_type_symbol
_atom_type_description
_atom_type_scat_dispersion_real
_atom_type_scat_dispersion_imag
_atom_type_scat_source
C C 0.0033 0.0016 'International Tables Vol C Tables 4.2.6.8 and 6.1.1.4'
H H 0.0000 0.0000 'International Tables Vol C Tables 4.2.6.8 and 6.1.1.4'
N N 0.0061 0.0033 'International Tables Vol C Tables 4.2.6.8 and 6.1.1.4'
O O 0.0106 0.0060 'International Tables Vol C Tables 4.2.6.8 and 6.1.1.4'
Cl Cl 0.1484 0.1585 'International Tables Vol C Tables 4.2.6.8 and 6.1.1.4'

loop_
_geom_angle_atom_site_label_1
_geom_angle_atom_site_label_2
_geom_angle_atom_site_label_3
_geom_angle
C1 N1 C28 123.82(13)
C1 N1 H1N 118.0(13)
C28 N1 H1N 117.9(13)
C8 N2 C9 123.55(12)
C8 N2 H2N 119.9(13)
C9 N2 H2N 116.4(13)
C15 N3 C14 122.34(12)
C15 N3 H3N 119.8(13)
C14 N3 H3N 117.9(13)
C22 N4 C23 123.89(13)
C22 N4 H4N 118.3(13)
C23 N4 H4N 117.6(13)
O1 C1 N1 123.51(14)
O1 C1 C2 120.45(14)
N1 C1 C2 116.04(13)
C3 C2 C7 119.66(14)
C3 C2 C1 122.62(13)
C7 C2 C1 117.72(13)
C4 C3 C2 119.47(14)
C4 C3 H3 120.3
C2 C3 H3 120.3
C3 C4 C5 120.05(13)
C3 C4 C8 122.88(13)
C5 C4 C8 117.06(13)
C6 C5 C4 121.51(14)
C6 C5 H5 119.2
C4 C5 H5 119.2
C5 C6 C7 117.33(13)
C5 C6 C29 121.85(14)
C7 C6 C29 120.82(13)
C2 C7 C6 121.94(13)
C2 C7 H7 119.0
C6 C7 H7 119.0
O2 C8 N2 122.68(13)
O2 C8 C4 120.92(13)
N2 C8 C4 116.39(12)
C10 C9 C14 119.44(13)
C10 C9 N2 120.83(13)
C14 C9 N2 119.69(13)
C11 C10 C9 120.38(14)
C11 C10 H10 119.8
C9 C10 H10 119.8
C10 C11 C12 120.10(14)
C10 C11 H11 120.0
C12 C11 H11 120.0
C13 C12 C11 119.89(14)
C13 C12 H12 120.1
C11 C12 H12 120.1
C12 C13 C14 120.43(14)
C12 C13 H13 119.8
C14 C13 H13 119.8
C13 C14 C9 119.74(13)
C13 C14 N3 119.62(13)
C9 C14 N3 120.63(12)
O3 C15 N3 122.78(14)
O3 C15 C16 121.30(13)
N3 C15 C16 115.92(13)
C21 C16 C17 120.10(14)
C21 C16 C15 117.95(13)
C17 C16 C15 121.93(13)
C18 C17 C16 119.61(14)
C18 C17 H17 120.2
C16 C17 H17 120.2
C17 C18 C19 119.54(14)
C17 C18 C22 122.51(13)
C19 C18 C22 117.89(13)
C20 C19 C18 121.82(14)
C20 C19 H19 119.1
C18 C19 H19 119.1
C19 C20 C21 117.49(14)
C19 C20 C33 122.83(14)
C21 C20 C33 119.67(14)
C16 C21 C20 121.43(14)
C16 C21 H21 119.3
C20 C21 H21 119.3
O4 C22 N4 122.59(14)
O4 C22 C18 120.15(14)
N4 C22 C18 117.25(13)
C24 C23 C28 119.45(14)
C24 C23 N4 120.17(14)
C28 C23 N4 120.38(13)
C25 C24 C23 120.29(16)
C25 C24 H24 119.9
C23 C24 H24 119.9
C26 C25 C24 120.29(15)
C26 C25 H25 119.9
C24 C25 H25 119.9
C27 C26 C25 120.16(15)
C27 C26 H26 119.9
C25 C26 H26 119.9
C26 C27 C28 120.53(16)
C26 C27 H27 119.7
C28 C27 H27 119.7
C27 C28 C23 119.24(14)
C27 C28 N1 120.15(14)
C23 C28 N1 120.61(13)
C32 C29 C6 110.42(14)
C32 C29 C31 107.94(15)
C6 C29 C31 112.49(13)
C32 C29 C30 110.14(16)
C6 C29 C30 108.81(13)
C31 C29 C30 106.97(15)
C29 C30 H30A 109.5
C29 C30 H30B 109.5
H30A C30 H30B 109.5
C29 C30 H30C 109.5
H30A C30 H30C 109.5
H30B C30 H30C 109.5
C29 C31 H31A 109.5
C29 C31 H31B 109.5
H31A C31 H31B 109.5
C29 C31 H31C 109.5
H31A C31 H31C 109.5
H31B C31 H31C 109.5
C29 C32 H32A 109.5
C29 C32 H32B 109.5
H32A C32 H32B 109.5
C29 C32 H32C 109.5
H32A C32 H32C 109.5
H32B C32 H32C 109.5
C34 C33 C36 108.89(17)
C34 C33 C35 108.40(16)
C36 C33 C35 109.30(16)
C34 C33 C20 111.81(14)
C36 C33 C20 110.36(14)
C35 C33 C20 108.03(15)
C33 C34 H34A 109.5
C33 C34 H34B 109.5
H34A C34 H34B 109.5
C33 C34 H34C 109.5
H34A C34 H34C 109.5
H34B C34 H34C 109.5
C33 C35 H35A 109.5
C33 C35 H35B 109.5
H35A C35 H35B 109.5
C33 C35 H35C 109.5
H35A C35 H35C 109.5
H35B C35 H35C 109.5
C33 C36 H36A 109.5
C33 C36 H36B 109.5
H36A C36 H36B 109.5
C33 C36 H36C 109.5
H36A C36 H36C 109.5
H36B C36 H36C 109.5
C37 N5 C41 111.48(11)
C37 N5 C45 106.29(11)
C41 N5 C45 111.40(11)
C37 N5 C49 111.91(11)
C41 N5 C49 106.04(11)
C45 N5 C49 109.80(11)
N5 C37 C38 114.88(12)
N5 C37 H37A 108.5
C38 C37 H37A 108.5
N5 C37 H37B 108.5
C38 C37 H37B 108.5
H37A C37 H37B 107.5
C39A C38 C37 113.3(2)
C37 C38 C39 108.50(19)
C37 C38 H38A 110.0
C39 C38 H38A 110.0
C37 C38 H38B 110.0
C39 C38 H38B 110.0
H38A C38 H38B 108.4
C39A C38 H38C 108.9
C37 C38 H38C 108.9
C39A C38 H38D 108.9
C37 C38 H38D 108.9
H38C C38 H38D 107.7
C40 C39 C38 110.8(3)
C40 C39 H39A 109.5
C38 C39 H39A 109.5
C40 C39 H39B 109.5
C38 C39 H39B 109.5
H39A C39 H39B 108.1
C39 C40 H40A 109.5
C39 C40 H40B 109.5
H40A C40 H40B 109.5
C39 C40 H40C 109.5
H40A C40 H40C 109.5
H40B C40 H40C 109.5
C40A C39A C38 112.1(4)
C40A C39A H39C 109.2
C38 C39A H39C 109.2
C40A C39A H39D 109.2
C38 C39A H39D 109.2
H39C C39A H39D 107.9
C39A C40A H40D 109.5
C39A C40A H40E 109.5
H40D C40A H40E 109.5
C39A C40A H40F 109.5
H40D C40A H40F 109.5
H40E C40A H40F 109.5
C42 C41 N5 115.09(12)
C42 C41 H41A 108.5
N5 C41 H41A 108.5
C42 C41 H41B 108.5
N5 C41 H41B 108.5
H41A C41 H41B 107.5
C41 C42 C43 109.71(13)
C41 C42 H42A 109.7
C43 C42 H42A 109.7
C41 C42 H42B 109.7
C43 C42 H42B 109.7
H42A C42 H42B 108.2
C44 C43 C42 112.19(14)
C44 C43 H43A 109.2
C42 C43 H43A 109.2
C44 C43 H43B 109.2
C42 C43 H43B 109.2
H43A C43 H43B 107.9
C43 C44 H44A 109.5
C43 C44 H44B 109.5
H44A C44 H44B 109.5
C43 C44 H44C 109.5
H44A C44 H44C 109.5
H44B C44 H44C 109.5
C46 C45 N5 116.03(12)
C46 C45 H45A 108.3
N5 C45 H45A 108.3
C46 C45 H45B 108.3
N5 C45 H45B 108.3
H45A C45 H45B 107.4
C45 C46 C47 109.74(13)
C45 C46 H46A 109.7
C47 C46 H46A 109.7
C45 C46 H46B 109.7
C47 C46 H46B 109.7
H46A C46 H46B 108.2
C48 C47 C46 113.59(14)
C48 C47 H47A 108.8
C46 C47 H47A 108.8
C48 C47 H47B 108.8
C46 C47 H47B 108.8
H47A C47 H47B 107.7
C47 C48 H48A 109.5
C47 C48 H48B 109.5
H48A C48 H48B 109.5
C47 C48 H48C 109.5
H48A C48 H48C 109.5
H48B C48 H48C 109.5
C50 C49 N5 115.28(12)
C50 C49 H49A 108.5
N5 C49 H49A 108.5
C50 C49 H49B 108.5
N5 C49 H49B 108.5
H49A C49 H49B 107.5
C49 C50 C51 110.51(13)
C49 C50 H50A 109.5
C51 C50 H50A 109.5
C49 C50 H50B 109.5
C51 C50 H50B 109.5
H50A C50 H50B 108.1
C52 C51 C50 113.29(15)
C52 C51 H51A 108.9
C50 C51 H51A 108.9
C52 C51 H51B 108.9
C50 C51 H51B 108.9
H51A C51 H51B 107.7
C51 C52 H52A 109.5
C51 C52 H52B 109.5
H52A C52 H52B 109.5
C51 C52 H52C 109.5
H52A C52 H52C 109.5
H52B C52 H52C 109.5

loop_
_geom_bond_atom_site_label_1
_geom_bond_atom_site_label_2
_geom_bond_distance
O1 C1 1.2206(18)
O2 C8 1.2240(17)
O3 C15 1.2249(18)
O4 C22 1.2273(18)
N1 C1 1.370(2)
N1 C28 1.4235(19)
N1 H1N 0.804(19)
N2 C8 1.3582(19)
N2 C9 1.4239(18)
N2 H2N 0.796(19)
N3 C15 1.3612(19)
N3 C14 1.4248(19)
N3 H3N 0.83(2)
N4 C22 1.360(2)
N4 C23 1.4259(19)
N4 H4N 0.808(19)
C1 C2 1.504(2)
C2 C3 1.392(2)
C2 C7 1.394(2)
C3 C4 1.387(2)
C3 H3 0.9500
C4 C5 1.398(2)
C4 C8 1.501(2)
C5 C6 1.392(2)
C5 H5 0.9500
C6 C7 1.395(2)
C6 C29 1.535(2)
C7 H7 0.9500
C9 C10 1.393(2)
C9 C14 1.396(2)
C10 C11 1.382(2)
C10 H10 0.9500
C11 C12 1.389(2)
C11 H11 0.9500
C12 C13 1.382(2)
C12 H12 0.9500
C13 C14 1.390(2)
C13 H13 0.9500
C15 C16 1.501(2)
C16 C21 1.387(2)
C16 C17 1.393(2)
C17 C18 1.385(2)
C17 H17 0.9500
C18 C19 1.396(2)
C18 C22 1.502(2)
C19 C20 1.393(2)
C19 H19 0.9500
C20 C21 1.396(2)
C20 C33 1.536(2)
C21 H21 0.9500
C23 C24 1.396(2)
C23 C28 1.405(2)
C24 C25 1.385(2)
C24 H24 0.9500
C25 C26 1.382(3)
C25 H25 0.9500
C26 C27 1.381(2)
C26 H26 0.9500
C27 C28 1.398(2)
C27 H27 0.9500
C29 C32 1.519(2)
C29 C31 1.536(2)
C29 C30 1.536(2)
C30 H30A 0.9800
C30 H30B 0.9800
C30 H30C 0.9800
C31 H31A 0.9800
C31 H31B 0.9800
C31 H31C 0.9800
C32 H32A 0.9800
C32 H32B 0.9800
C32 H32C 0.9800
C33 C34 1.524(3)
C33 C36 1.529(3)
C33 C35 1.535(3)
C34 H34A 0.9800
C34 H34B 0.9800
C34 H34C 0.9800
C35 H35A 0.9800
C35 H35B 0.9800
C35 H35C 0.9800
C36 H36A 0.9800
C36 H36B 0.9800
C36 H36C 0.9800
N5 C37 1.5174(19)
N5 C41 1.5185(18)
N5 C45 1.5242(18)
N5 C49 1.5253(19)
C37 C38 1.519(2)
C37 H37A 0.9900
C37 H37B 0.9900
C38 C39A 1.510(5)
C38 C39 1.581(4)
C38 H38A 0.9900
C38 H38B 0.9900
C38 H38C 0.9900
C38 H38D 0.9900
C39 C40 1.541(5)
C39 H39A 0.9900
C39 H39B 0.9900
C40 H40A 0.9800
C40 H40B 0.9800
C40 H40C 0.9800
C39A C40A 1.455(7)
C39A H39C 0.9900
C39A H39D 0.9900
C40A H40D 0.9800
C40A H40E 0.9800
C40A H40F 0.9800
C41 C42 1.518(2)
C41 H41A 0.9900
C41 H41B 0.9900
C42 C43 1.520(2)
C42 H42A 0.9900
C42 H42B 0.9900
C43 C44 1.515(2)
C43 H43A 0.9900
C43 H43B 0.9900
C44 H44A 0.9800
C44 H44B 0.9800
C44 H44C 0.9800
C45 C46 1.518(2)
C45 H45A 0.9900
C45 H45B 0.9900
C46 C47 1.520(2)
C46 H46A 0.9900
C46 H46B 0.9900
C47 C48 1.520(2)
C47 H47A 0.9900
C47 H47B 0.9900
C48 H48A 0.9800
C48 H48B 0.9800
C48 H48C 0.9800
C49 C50 1.525(2)
C49 H49A 0.9900
C49 H49B 0.9900
C50 C51 1.528(2)
C50 H50A 0.9900
C50 H50B 0.9900
C51 C52 1.517(3)
C51 H51A 0.9900
C51 H51B 0.9900
C52 H52A 0.9800
C52 H52B 0.9800
C52 H52C 0.9800

loop_
_geom_hbond_atom_site_label_D
_geom_hbond_atom_site_label_H
_geom_hbond_atom_site_label_A
_geom_hbond_distance_DH
_geom_hbond_distance_HA
_geom_hbond_distance_DA
_geom_hbond_angle_DHA
N1 H1N Cl1 0.804(19) 2.583(19) 3.3730(15) 167.5(17)
N2 H2N Cl1 0.796(19) 2.557(19) 3.3418(14) 169.0(17)
N3 H3N Cl1 0.83(2) 2.51(2) 3.3230(14) 165.5(17)
N4 H4N Cl1 0.808(19) 2.57(2) 3.3675(16) 168.4(17)

loop_
_geom_torsion_atom_site_label_1
_geom_torsion_atom_site_label_2
_geom_torsion_atom_site_label_3
_geom_torsion_atom_site_label_4
_geom_torsion
C28 N1 C1 O1 -1.0(2)
C28 N1 C1 C2 178.61(13)
O1 C1 C2 C3 -160.84(15)
N1 C1 C2 C3 19.5(2)
O1 C1 C2 C7 18.6(2)
N1 C1 C2 C7 -160.98(14)
C7 C2 C3 C4 0.6(2)
C1 C2 C3 C4 -179.93(13)
C2 C3 C4 C5 0.1(2)
C2 C3 C4 C8 -178.66(13)
C3 C4 C5 C6 0.4(2)
C8 C4 C5 C6 179.24(13)
C4 C5 C6 C7 -1.6(2)
C4 C5 C6 C29 178.62(14)
C3 C2 C7 C6 -1.8(2)
C1 C2 C7 C6 178.66(14)
C5 C6 C7 C2 2.3(2)
C29 C6 C7 C2 -177.89(14)
C9 N2 C8 O2 3.8(2)
C9 N2 C8 C4 -176.95(12)
C3 C4 C8 O2 153.76(14)
C5 C4 C8 O2 -25.0(2)
C3 C4 C8 N2 -25.6(2)
C5 C4 C8 N2 155.64(13)
C8 N2 C9 C10 44.2(2)
C8 N2 C9 C14 -138.04(14)
C14 C9 C10 C11 -0.7(2)
N2 C9 C10 C11 177.09(13)
C9 C10 C11 C12 -0.8(2)
C10 C11 C12 C13 1.1(2)
C11 C12 C13 C14 0.2(2)
C12 C13 C14 C9 -1.7(2)
C12 C13 C14 N3 178.91(13)
C10 C9 C14 C13 1.9(2)
N2 C9 C14 C13 -175.85(13)
C10 C9 C14 N3 -178.71(13)
N2 C9 C14 N3 3.52(19)
C15 N3 C14 C13 -52.33(19)
C15 N3 C14 C9 128.30(15)
C14 N3 C15 O3 -3.2(2)
C14 N3 C15 C16 177.11(13)
O3 C15 C16 C21 22.7(2)
N3 C15 C16 C21 -157.55(13)
O3 C15 C16 C17 -155.76(14)
N3 C15 C16 C17 24.0(2)
C21 C16 C17 C18 0.4(2)
C15 C16 C17 C18 178.84(13)
C16 C17 C18 C19 0.0(2)
C16 C17 C18 C22 -177.03(13)
C17 C18 C19 C20 0.0(2)
C22 C18 C19 C20 177.21(13)
C18 C19 C20 C21 -0.5(2)
C18 C19 C20 C33 178.35(15)
C17 C16 C21 C20 -0.9(2)
C15 C16 C21 C20 -179.37(14)
C19 C20 C21 C16 0.9(2)
C33 C20 C21 C16 -177.97(15)
C23 N4 C22 O4 -0.2(2)
C23 N4 C22 C18 178.96(13)
C17 C18 C22 O4 162.70(14)
C19 C18 C22 O4 -14.4(2)
C17 C18 C22 N4 -16.5(2)
C19 C18 C22 N4 166.40(13)
C22 N4 C23 C24 39.5(2)
C22 N4 C23 C28 -140.17(15)
C28 C23 C24 C25 0.6(2)
N4 C23 C24 C25 -179.08(14)
C23 C24 C25 C26 -1.6(2)
C24 C25 C26 C27 0.8(2)
C25 C26 C27 C28 1.1(2)
C26 C27 C28 C23 -2.1(2)
C26 C27 C28 N1 178.09(14)
C24 C23 C28 C27 1.3(2)
N4 C23 C28 C27 -179.10(13)
C24 C23 C28 N1 -178.90(13)
N4 C23 C28 N1 0.7(2)
C1 N1 C28 C27 -39.6(2)
C1 N1 C28 C23 140.55(15)
C5 C6 C29 C32 -127.20(17)
C7 C6 C29 C32 53.0(2)
C5 C6 C29 C31 -6.5(2)
C7 C6 C29 C31 173.64(14)
C5 C6 C29 C30 111.80(17)
C7 C6 C29 C30 -68.02(19)
C19 C20 C33 C34 7.9(2)
C21 C20 C33 C34 -173.34(17)
C19 C20 C33 C36 129.22(18)
C21 C20 C33 C36 -52.0(2)
C19 C20 C33 C35 -111.34(18)
C21 C20 C33 C35 67.5(2)
C41 N5 C37 C38 58.28(17)
C45 N5 C37 C38 179.85(13)
C49 N5 C37 C38 -60.29(17)
N5 C37 C38 C39A 159.9(3)
N5 C37 C38 C39 -168.52(19)
C37 C38 C39 C40 -62.8(4)
C37 C38 C39A C40A 58.6(5)
C37 N5 C41 C42 57.28(16)
C45 N5 C41 C42 -61.27(16)
C49 N5 C41 C42 179.30(13)
N5 C41 C42 C43 166.22(13)
C41 C42 C43 C44 -174.35(15)
C37 N5 C45 C46 -164.58(13)
C41 N5 C45 C46 -42.96(17)
C49 N5 C45 C46 74.20(16)
N5 C45 C46 C47 -161.04(13)
C45 C46 C47 C48 -170.61(14)
C37 N5 C49 C50 -49.17(17)
C41 N5 C49 C50 -170.92(13)
C45 N5 C49 C50 68.61(16)
N5 C49 C50 C51 -152.98(13)
C49 C50 C51 C52 73.53(19)

loop_
_platon_squeeze_void_nr
_platon_squeeze_void_average_x
_platon_squeeze_void_average_y
_platon_squeeze_void_average_z
_platon_squeeze_void_volume
_platon_squeeze_void_count_electrons
_platon_squeeze_void_content
1 0.000 0.012 0.250 528 150 ' '
2 0.000 -0.004 0.750 528 150 ' '
